data_1565111
loop_
_publ_author_name
'Huang, Zhong-Hui'
'Liang, Xiao'
'Li, Chan-Juan'
'Gu, Qiong'
'Ma, Xuan'
'Qi, Shu-Hua'

_publ_section_title
;
 Talaromynoids A-I, Highly Oxygenated Meroterpenoids from the
 Marine-Derived Fungus <i>Talaromyces purpureogenus</i> SCSIO 41517 and
 Their Lipid Accumulation Inhibitory Activities.
;
_journal_issue 10
_journal_name_full 'Journal of natural products'
_journal_page_first 2727
_journal_page_last 2737
_journal_paper_doi 10.1021/acs.jnatprod.1c00681
_journal_volume 84
_journal_year 2021
_chemical_absolute_configuration ad
_chemical_formula_moiety 'C26 H32 O10'
_chemical_formula_sum 'C26 H32 O10'
_chemical_formula_weight 504.51
_space_group_crystal_system triclinic
_space_group_IT_number 1
_space_group_name_Hall 'P 1'
_space_group_name_H-M_alt 'P 1'
_atom_sites_solution_hydrogens geom
_atom_sites_solution_primary dual
_audit_creation_date 2019-10-30
_audit_creation_method
;
Olex2 1.2
(compiled 2018.05.29 svn.r3508 for OlexSys, GUI svn.r5506)
;
_cell_angle_alpha 112.706(3)
_cell_angle_beta 95.017(2)
_cell_angle_gamma 110.165(2)
_cell_formula_units_Z 1
_cell_length_a 8.2185(2)
_cell_length_b 8.4465(2)
_cell_length_c 10.2022(3)
_cell_measurement_reflns_used 9675
_cell_measurement_temperature 106(9)
_cell_measurement_theta_max 74.1200
_cell_measurement_theta_min 4.8510
_cell_volume 593.06(3)
_computing_cell_refinement 'CrysAlisPro 1.171.39.33c (Rigaku OD, 2017)'
_computing_data_collection 'CrysAlisPro 1.171.39.33c (Rigaku OD, 2017)'
_computing_data_reduction 'CrysAlisPro 1.171.39.33c (Rigaku OD, 2017)'
_computing_molecular_graphics 'Olex2 (Dolomanov et al., 2009)'
_computing_publication_material 'Olex2 (Dolomanov et al., 2009)'
_computing_structure_refinement 'ShelXL (Sheldrick, 2015)'
_computing_structure_solution 'ShelXT (Sheldrick, 2015)'
_diffrn_ambient_environment N~2~
_diffrn_ambient_temperature 106(9)
_diffrn_detector 'Pilatus3R 200K-A'
_diffrn_measured_fraction_theta_full 0.993
_diffrn_measured_fraction_theta_max 0.975
_diffrn_measurement_details
;
List of Runs (angles in degrees, time in seconds):

  # Type    Start    End  Width  t~exp~   \w     \q     \k     \f   Frames
--------------------------------------------------------------------------
  1  \w    -13.00  16.00   0.50    0.58    --    0.00 -38.00 120.00   58
  2  \w    -29.00  31.00   0.50    0.58    --    0.00 -82.00   0.00  120
  3  \w     27.00  71.00   0.50    0.58    --    0.00  38.00  60.00   88
  4  \w    -89.00 -41.00   0.50    0.58    --    0.00 -38.00 120.00   96
  5  \w    -37.00  15.00   0.50    0.58    --    0.00 -38.00-180.00  104
  6  \w    -13.00  22.00   0.50    0.58    --    0.00  38.00  60.00   70
  7  \w    -89.00 -56.00   0.50    0.58    --    0.00 -38.00-180.00   66
  8  \w    -10.00  16.00   0.50    0.58    --    0.00 -38.00 -60.00   52
  9  \w     -9.00  21.00   0.50    0.58    --    0.00 -77.00 -60.00   60
 10  \w    -43.00 -17.00   0.50    0.58    --    0.00 -77.00 -60.00   52
 11  \w    -87.00 -47.00   0.50    0.58    --    0.00 -38.00 -60.00   80
 12  \w    -44.00 -11.00   0.50    0.58    --    0.00 -77.00-120.00   66
 13  \w     72.00 111.00   0.50    1.50    --   95.80  61.00-180.00   78
 14  \w     71.00 105.00   0.50    1.50    --   95.80  66.00-109.78   68
 15  \w     18.00 109.00   0.50    1.50    --   95.80 -82.00   0.00  182
 16  \w     95.00 121.00   0.50    1.50    --   95.80 -77.00-180.00   52
 17  \w     68.00 109.00   0.50    1.50    --   95.80  75.00  -9.46   82
 18  \w     73.00 110.00   0.50    1.50    --   95.80  58.00 -35.72   74
 19  \w     72.00  98.00   0.50    1.50    --   95.80  61.00 -60.00   52
 20  \w      6.00  81.00   0.50    1.50    --   95.80 -77.00-180.00  150
 21  \w    150.00 176.00   0.50    1.50    --   95.80  61.00  30.00   52
 22  \w    107.00 133.00   0.50    1.50    --   95.80  61.00 -60.00   52
 23  \w     72.00 101.00   0.50    1.50    --   95.80  62.00  79.09   58
 24  \w      7.00  82.00   0.50    1.50    --   95.80 -77.00  30.00  150
 25  \w     49.00 119.00   0.50    1.50    --   95.80 -82.00 -90.00  140
 26  \w     82.00 108.00   0.50    1.50    --   95.80  45.00 150.00   52
 27  \w     72.00 128.00   0.50    1.50    --   95.80  61.00  30.00  112
 28  \w    129.00 185.00   0.50    1.50    --   95.80  70.00-102.80  112
 29  \w     77.00 107.00   0.50    1.50    --   95.80  44.00-140.32   60
 30  \w     77.00 179.00   0.50    1.50    --   95.80  45.00   0.00  204
 31  \w     72.00  97.00   0.50    1.50    --   95.80  61.00-120.00   50
 32  \w     56.00 127.00   0.50    1.50    --   95.80 -82.00 120.00  142
 33  \w    132.00 185.00   0.50    1.50    --   95.80  61.00  90.00  106
 34  \w     69.00  99.00   0.50    1.50    --   95.80  70.00-102.80   60
 35  \w      8.00  41.00   0.50    1.50    --   95.80 -82.00 120.00   66
 36  \w     79.00 118.00   0.50    1.50    --   95.80  45.00 -60.00   78
 37  \w     72.00 104.00   0.50    1.50    --   95.80  61.00 150.00   64
 38  \w     72.00 125.00   0.50    1.50    --   95.80  61.00  90.00  106
 39  \w    110.00 185.00   0.50    1.50    --   95.80  61.00-150.00  150
 40  \w     76.00 148.00   0.50    1.50    --   95.80  45.00-120.00  144
 41  \w      9.00 117.00   0.50    1.50    --   95.80 -61.00-150.00  216
 42  \w     72.00  97.00   0.50    1.50    --   95.80  61.00-150.00   50
 43  \w     74.00 181.00   0.50    1.50    --   95.80  53.00  60.06  214
 44  \w     72.00  98.00   0.50    1.50    --   95.80  61.00 -30.00   52
 45  \w     72.00  98.00   0.50    1.50    --   95.80  61.00   0.00   52
 46  \w     75.00 100.00   0.50    1.50    --   95.80  61.00 120.00   50
 47  \w    116.00 157.00   0.50    1.50    --   95.80  58.00 -35.72   82
 48  \w     77.00 103.00   0.50    1.50    --   95.80  61.00  60.00   52
 49  \w    152.00 184.00   0.50    1.50    --   95.80  38.00 140.72   64
 50  \w     88.00 122.00   0.50    1.50    --   95.80 -77.00  30.00   68
 51  \w     81.00 125.00   0.50    1.50    --   95.80  30.00-180.00   88
 52  \w     78.00 109.00   0.50    1.50    --   95.80  38.00 140.72   62
;
_diffrn_measurement_device 'four-circle diffractometer'
_diffrn_measurement_device_type 'XtaLAB Pro: Kappa single'
_diffrn_measurement_method '\w scans'
_diffrn_orient_matrix_type 'CrysAlisPro convention (1999,Acta A55,543-557)'
_diffrn_orient_matrix_UB_11 0.1977863000
_diffrn_orient_matrix_UB_12 0.0890998000
_diffrn_orient_matrix_UB_13 0.0857244000
_diffrn_orient_matrix_UB_21 0.0438989000
_diffrn_orient_matrix_UB_22 0.1431481000
_diffrn_orient_matrix_UB_23 -0.0642128000
_diffrn_orient_matrix_UB_31 -0.0399387000
_diffrn_orient_matrix_UB_32 0.1365526000
_diffrn_orient_matrix_UB_33 0.1310749000
_diffrn_radiation_monochromator graphite
_diffrn_radiation_probe x-ray
_diffrn_radiation_type CuK\a
_diffrn_radiation_wavelength 1.54184
_diffrn_reflns_av_R_equivalents 0.0188
_diffrn_reflns_av_unetI/netI 0.0202
_diffrn_reflns_Laue_measured_fraction_full 0.993
_diffrn_reflns_Laue_measured_fraction_max 0.975
_diffrn_reflns_limit_h_max 10
_diffrn_reflns_limit_h_min -10
_diffrn_reflns_limit_k_max 10
_diffrn_reflns_limit_k_min -10
_diffrn_reflns_limit_l_max 12
_diffrn_reflns_limit_l_min -12
_diffrn_reflns_number 10725
_diffrn_reflns_point_group_measured_fraction_full 0.908
_diffrn_reflns_point_group_measured_fraction_max 0.880
_diffrn_reflns_theta_full 67.684
_diffrn_reflns_theta_max 74.352
_diffrn_reflns_theta_min 4.859
_diffrn_source 'Rotating-anode X-ray tube'
_diffrn_source_type 'MicroMax 007 (Cu) X-ray Source'
_exptl_absorpt_coefficient_mu 0.910
_exptl_absorpt_correction_T_max 1.00000
_exptl_absorpt_correction_T_min 0.93515
_exptl_absorpt_correction_type multi-scan
_exptl_absorpt_process_details
;
CrysAlisPro 1.171.39.33c (Rigaku Oxford Diffraction, 2017)
Empirical absorption correction using spherical harmonics,
 implemented in SCALE3 ABSPACK scaling algorithm.
;
_exptl_crystal_colour 'clear light colourless'
_exptl_crystal_colour_lustre clear
_exptl_crystal_colour_modifier light
_exptl_crystal_colour_primary colourless
_exptl_crystal_density_diffrn 1.413
_exptl_crystal_description block
_exptl_crystal_F_000 268
_exptl_crystal_size_max 0.1
_exptl_crystal_size_mid 0.08
_exptl_crystal_size_min 0.08
_refine_diff_density_max 0.140
_refine_diff_density_min -0.193
_refine_diff_density_rms 0.042
_refine_ls_abs_structure_details
;
 Flack x determined using 1866 quotients [(I+)-(I-)]/[(I+)+(I-)]
 (Parsons, Flack and Wagner, Acta Cryst. B69 (2013) 249-259).
;
_refine_ls_abs_structure_Flack 0.07(4)
_refine_ls_extinction_method none
_refine_ls_goodness_of_fit_ref 1.102
_refine_ls_hydrogen_treatment constr
_refine_ls_matrix_type full
_refine_ls_number_parameters 334
_refine_ls_number_reflns 4256
_refine_ls_number_restraints 3
_refine_ls_restrained_S_all 1.102
_refine_ls_R_factor_all 0.0253
_refine_ls_R_factor_gt 0.0250
_refine_ls_shift/su_max 0.003
_refine_ls_shift/su_mean 0.000
_refine_ls_structure_factor_coef Fsqd
_refine_ls_weighting_details 'w=1/[\s^2^(Fo^2^)+(0.0358P)^2^+0.0948P] where P=(Fo^2^+2Fc^2^)/3'
_refine_ls_weighting_scheme calc
_refine_ls_wR_factor_gt 0.0647
_refine_ls_wR_factor_ref 0.0648
_reflns_Friedel_coverage 0.805
_reflns_Friedel_fraction_full 0.823
_reflns_Friedel_fraction_max 0.785
_reflns_number_gt 4220
_reflns_number_total 4256
_reflns_threshold_expression 'I > 2\s(I)'
_cod_data_source_file np1c00681_si_003.cif
_cod_data_source_block liangxiao_lx-t-30_collect
_cod_database_code 1565111
_shelx_shelxl_version_number 2014/7
_chemical_oxdiff_formula 'C26 H29 O10 '
_shelx_space_group_comment
;
The symmetry employed for this shelxl refinement is uniquely defined
by the following loop, which should always be used as a source of
symmetry information in preference to the above space-group names.
They are only intended as comments.
;
_shelx_estimated_absorpt_t_max 0.931
_shelx_estimated_absorpt_t_min 0.914
_reflns_odcompleteness_completeness 99.48
_reflns_odcompleteness_iscentric 1
_reflns_odcompleteness_theta 66.97
_olex2_refinement_description
;
1. Fixed Uiso
 At 1.2 times of:
  All C(H) groups, All C(H,H) groups
 At 1.5 times of:
  All C(H,H,H) groups, All O(H) groups
2.a Ternary CH refined with riding coordinates:
 C14(H14), C13(H13), C23(H23), C22(H22), C5(H5)
2.b Secondary CH2 refined with riding coordinates:
 C6(H6A,H6B), C2(H2A,H2B)
2.c Idealised Me refined as rotating group:
 C17(H17A,H17B,H17C), C19(H19A,H19B,H19C), C25(H25A,H25B,H25C), C18(H18A,H18B,
 H18C), C21(H21A,H21B,H21C), C24(H24A,H24B,H24C), C26(H26A,H26B,H26C)
2.d Idealised tetrahedral OH refined as rotating group:
 O19(H19), O33(H33)
;
_olex2_submission_special_instructions 'No special instructions were received'
_oxdiff_exptl_absorpt_empirical_details
;
Empirical correction (ABSPACK) includes:
- Absorption correction using spherical harmonics
- Frame scaling
;
_oxdiff_exptl_absorpt_empirical_full_max 1.281
_oxdiff_exptl_absorpt_empirical_full_min 0.876

loop_
_space_group_symop_operation_xyz
'x, y, z'

loop_
_atom_site_label
_atom_site_type_symbol
_atom_site_fract_x
_atom_site_fract_y
_atom_site_fract_z
_atom_site_U_iso_or_equiv
_atom_site_adp_type
_atom_site_occupancy
_atom_site_site_symmetry_order
_atom_site_calc_flag
_atom_site_refinement_flags_posn
_atom_site_refinement_flags_adp
_atom_site_refinement_flags_occupancy
_atom_site_disorder_assembly
_atom_site_disorder_group
O15 O 0.60766(16) 0.71360(17) 0.51186(14) 0.0159(3) Uani 1 1 d . . . . .
O1 O 0.90391(17) 0.78364(18) 0.82917(14) 0.0199(3) Uani 1 1 d . . . . .
O19 O 0.27023(17) 0.68801(19) 0.63310(15) 0.0205(3) Uani 1 1 d . . . . .
H19 H 0.1745 0.6424 0.6511 0.031 Uiso 1 1 calc GR . . . .
O24 O 0.42666(19) 0.6462(2) 0.90716(15) 0.0243(3) Uani 1 1 d . . . . .
O12 O 0.93551(17) 0.51174(19) 0.69655(15) 0.0201(3) Uani 1 1 d . . . . .
O27 O 0.25556(18) 0.56050(19) 0.20728(15) 0.0204(3) Uani 1 1 d . . . . .
O22 O 0.5824(2) 0.8864(2) 0.86238(15) 0.0254(3) Uani 1 1 d . . . . .
O33 O 0.4726(2) 0.4359(2) 0.04837(15) 0.0255(3) Uani 1 1 d . . . . .
H33 H 0.4448 0.4964 0.0112 0.038 Uiso 1 1 calc GR . . . .
O13 O 0.84920(19) 0.2779(2) 0.46963(17) 0.0269(3) Uani 1 1 d . . . . .
O36 O 0.0174(2) 0.4256(2) 0.01776(17) 0.0322(4) Uani 1 1 d . . . . .
C10 C 0.6703(2) 0.6981(2) 0.6338(2) 0.0143(3) Uani 1 1 d . . . . .
C14 C 0.4206(2) 0.6386(2) 0.4414(2) 0.0152(3) Uani 1 1 d . . . . .
H14 H 0.3955 0.7464 0.4479 0.018 Uiso 1 1 calc R . . . .
C11 C 0.5494(2) 0.5776(2) 0.69350(19) 0.0139(4) Uani 1 1 d . . . . .
C9 C 0.8430(2) 0.7980(3) 0.7025(2) 0.0172(4) Uani 1 1 d . . . . .
C20 C 0.5104(3) 0.7050(3) 0.8312(2) 0.0181(4) Uani 1 1 d . . . . .
C12 C 0.3716(2) 0.4321(3) 0.5716(2) 0.0146(3) Uani 1 1 d . . . . .
C13 C 0.2947(2) 0.5447(3) 0.5165(2) 0.0165(4) Uani 1 1 d . . . . .
H13 H 0.1786 0.4579 0.4453 0.020 Uiso 1 1 calc R . . . .
C8 C 0.8122(2) 0.3513(3) 0.5817(2) 0.0183(4) Uani 1 1 d . . . . .
C4 C 0.2889(2) 0.2004(3) 0.2972(2) 0.0180(4) Uani 1 1 d . . . . .
C23 C 0.8515(2) 0.5968(3) 0.8064(2) 0.0173(4) Uani 1 1 d . . . . .
H23 H 0.8939 0.5946 0.8982 0.021 Uiso 1 1 calc R . . . .
C17 C 0.6314(3) 0.7587(3) 0.2369(2) 0.0217(4) Uani 1 1 d . . . . .
H17A H 0.7205 0.7772 0.1830 0.033 Uiso 1 1 calc GR . . . .
H17B H 0.6865 0.8346 0.3402 0.033 Uiso 1 1 calc GR . . . .
H17C H 0.5406 0.7945 0.2079 0.033 Uiso 1 1 calc GR . . . .
C22 C 0.6474(2) 0.4739(2) 0.7453(2) 0.0144(3) Uani 1 1 d . . . . .
H22 H 0.5993 0.4499 0.8236 0.017 Uiso 1 1 calc R . . . .
C19 C 0.2319(2) 0.3168(3) 0.6267(2) 0.0197(4) Uani 1 1 d . . . . .
H19A H 0.2872 0.2671 0.6784 0.029 Uiso 1 1 calc GR . . . .
H19B H 0.1364 0.2149 0.5445 0.029 Uiso 1 1 calc GR . . . .
H19C H 0.1846 0.3962 0.6916 0.029 Uiso 1 1 calc GR . . . .
C6 C 0.4805(2) 0.1721(2) 0.4911(2) 0.0165(4) Uani 1 1 d . . . . .
H6A H 0.5125 0.0901 0.4112 0.020 Uiso 1 1 calc R . . . .
H6B H 0.3797 0.0939 0.5129 0.020 Uiso 1 1 calc R . . . .
C16 C 0.5462(3) 0.5511(3) 0.2044(2) 0.0188(4) Uani 1 1 d . . . . .
C15 C 0.3823(2) 0.5084(2) 0.2741(2) 0.0166(4) Uani 1 1 d . . . . .
C1 C 0.1230(3) 0.4078(3) 0.0944(2) 0.0234(4) Uani 1 1 d . . . . .
C7 C 0.6394(2) 0.2868(2) 0.6267(2) 0.0156(4) Uani 1 1 d . . . . .
C3 C 0.2741(2) 0.2975(3) 0.2237(2) 0.0197(4) Uani 1 1 d . . . . .
C5 C 0.4268(2) 0.3015(2) 0.4443(2) 0.0150(4) Uani 1 1 d . . . . .
H5 H 0.5355 0.3845 0.4321 0.018 Uiso 1 1 calc R . . . .
C25 C 0.1689(3) -0.0065(3) 0.2394(2) 0.0269(5) Uani 1 1 d . . . . .
H25A H 0.1006 -0.0243 0.3082 0.040 Uiso 1 1 calc GR . . . .
H25B H 0.2410 -0.0771 0.2268 0.040 Uiso 1 1 calc GR . . . .
H25C H 0.0888 -0.0495 0.1467 0.040 Uiso 1 1 calc GR . . . .
C18 C 0.6878(3) 0.4889(3) 0.2459(2) 0.0228(4) Uani 1 1 d . . . . .
H18A H 0.6311 0.3604 0.2296 0.034 Uiso 1 1 calc GR . . . .
H18B H 0.7500 0.5677 0.3477 0.034 Uiso 1 1 calc GR . . . .
H18C H 0.7716 0.4993 0.1865 0.034 Uiso 1 1 calc GR . . . .
C21 C 0.9819(3) 0.9330(3) 0.6686(2) 0.0218(4) Uani 1 1 d . . . . .
H21A H 1.0175 1.0584 0.7445 0.033 Uiso 1 1 calc GR . . . .
H21B H 0.9341 0.9255 0.5761 0.033 Uiso 1 1 calc GR . . . .
H21C H 1.0841 0.9023 0.6633 0.033 Uiso 1 1 calc GR . . . .
C24 C 0.6568(3) 0.1625(3) 0.7001(2) 0.0215(4) Uani 1 1 d . . . . .
H24A H 0.6707 0.0556 0.6306 0.032 Uiso 1 1 calc GR . . . .
H24B H 0.5510 0.1200 0.7326 0.032 Uiso 1 1 calc GR . . . .
H24C H 0.7596 0.2343 0.7829 0.032 Uiso 1 1 calc GR . . . .
C2 C 0.1293(3) 0.2294(3) 0.0890(2) 0.0265(4) Uani 1 1 d . . . . .
H2A H 0.0152 0.1471 0.0928 0.032 Uiso 1 1 calc R . . . .
H2B H 0.1596 0.1622 0.0004 0.032 Uiso 1 1 calc R . . . .
C26 C 0.5347(5) 1.0072(4) 0.9816(3) 0.0450(7) Uani 1 1 d . . . . .
H26A H 0.4066 0.9626 0.9615 0.067 Uiso 1 1 calc GR . . . .
H26B H 0.5857 1.1333 0.9915 0.067 Uiso 1 1 calc GR . . . .
H26C H 0.5799 1.0063 1.0711 0.067 Uiso 1 1 calc GR . . . .

loop_
_atom_site_aniso_label
_atom_site_aniso_U_11
_atom_site_aniso_U_22
_atom_site_aniso_U_33
_atom_site_aniso_U_23
_atom_site_aniso_U_13
_atom_site_aniso_U_12
O15 0.0148(6) 0.0185(6) 0.0153(6) 0.0105(5) 0.0027(5) 0.0048(5)
O1 0.0226(6) 0.0152(6) 0.0167(6) 0.0077(5) -0.0028(5) 0.0032(5)
O19 0.0230(6) 0.0232(7) 0.0256(7) 0.0146(6) 0.0138(6) 0.0149(5)
O24 0.0347(8) 0.0316(8) 0.0216(7) 0.0177(6) 0.0161(6) 0.0214(6)
O12 0.0150(6) 0.0217(7) 0.0219(7) 0.0087(6) 0.0038(5) 0.0071(5)
O27 0.0231(6) 0.0204(6) 0.0184(7) 0.0101(6) 0.0003(5) 0.0094(5)
O22 0.0452(9) 0.0178(7) 0.0178(7) 0.0072(6) 0.0108(6) 0.0181(6)
O33 0.0409(8) 0.0238(7) 0.0143(7) 0.0089(6) 0.0062(6) 0.0157(6)
O13 0.0225(7) 0.0345(8) 0.0251(8) 0.0103(7) 0.0094(6) 0.0158(6)
O36 0.0304(8) 0.0330(8) 0.0314(8) 0.0171(7) -0.0060(7) 0.0111(7)
C10 0.0190(8) 0.0132(8) 0.0121(8) 0.0062(7) 0.0039(6) 0.0074(7)
C14 0.0161(8) 0.0155(8) 0.0156(8) 0.0075(7) 0.0029(7) 0.0078(7)
C11 0.0164(8) 0.0140(8) 0.0141(9) 0.0074(7) 0.0049(7) 0.0075(7)
C9 0.0198(9) 0.0162(8) 0.0158(9) 0.0081(8) 0.0022(7) 0.0069(7)
C20 0.0244(9) 0.0206(9) 0.0162(9) 0.0106(8) 0.0053(7) 0.0143(7)
C12 0.0133(7) 0.0159(8) 0.0172(8) 0.0091(7) 0.0052(6) 0.0066(6)
C13 0.0158(8) 0.0169(8) 0.0201(9) 0.0105(7) 0.0051(7) 0.0079(7)
C8 0.0172(8) 0.0193(9) 0.0208(9) 0.0096(8) 0.0036(7) 0.0097(7)
C4 0.0178(8) 0.0149(9) 0.0186(9) 0.0064(8) 0.0016(7) 0.0055(7)
C23 0.0173(8) 0.0159(8) 0.0184(9) 0.0082(7) 0.0028(7) 0.0063(7)
C17 0.0274(10) 0.0206(10) 0.0186(9) 0.0112(8) 0.0076(8) 0.0083(8)
C22 0.0157(8) 0.0145(8) 0.0156(8) 0.0085(7) 0.0039(6) 0.0072(6)
C19 0.0167(8) 0.0228(9) 0.0264(10) 0.0159(9) 0.0081(7) 0.0095(7)
C6 0.0169(8) 0.0132(8) 0.0190(9) 0.0071(7) 0.0030(7) 0.0064(7)
C16 0.0259(9) 0.0185(9) 0.0134(9) 0.0070(8) 0.0068(7) 0.0102(7)
C15 0.0192(8) 0.0170(9) 0.0154(9) 0.0089(7) 0.0018(7) 0.0083(7)
C1 0.0231(9) 0.0225(10) 0.0200(10) 0.0091(8) -0.0017(8) 0.0064(8)
C7 0.0147(8) 0.0143(8) 0.0186(9) 0.0081(7) 0.0037(7) 0.0060(7)
C3 0.0206(8) 0.0168(9) 0.0171(9) 0.0052(7) 0.0002(7) 0.0064(7)
C5 0.0140(8) 0.0126(8) 0.0166(9) 0.0063(7) 0.0019(7) 0.0042(6)
C25 0.0278(10) 0.0165(9) 0.0271(11) 0.0091(8) -0.0060(8) 0.0027(8)
C18 0.0257(10) 0.0253(10) 0.0227(10) 0.0119(8) 0.0110(8) 0.0138(8)
C21 0.0178(8) 0.0201(9) 0.0256(10) 0.0129(8) 0.0021(7) 0.0033(7)
C24 0.0239(9) 0.0175(9) 0.0235(10) 0.0103(8) 0.0013(7) 0.0089(7)
C2 0.0279(10) 0.0197(9) 0.0238(10) 0.0092(8) -0.0065(8) 0.0045(8)
C26 0.095(2) 0.0337(12) 0.0259(12) 0.0145(11) 0.0290(13) 0.0437(14)

loop_
_atom_type_symbol
_atom_type_description
_atom_type_scat_dispersion_real
_atom_type_scat_dispersion_imag
_atom_type_scat_source
C C 0.0181 0.0091 'International Tables Vol C Tables 4.2.6.8 and 6.1.1.4'
H H 0.0000 0.0000 'International Tables Vol C Tables 4.2.6.8 and 6.1.1.4'
O O 0.0492 0.0322 'International Tables Vol C Tables 4.2.6.8 and 6.1.1.4'

loop_
_geom_angle_atom_site_label_1
_geom_angle_atom_site_label_2
_geom_angle_atom_site_label_3
_geom_angle
_geom_angle_site_symmetry_1
_geom_angle_site_symmetry_3
_geom_angle_publ_flag
C10 O15 C14 123.58(13) . . ?
C23 O1 C9 112.80(14) . . ?
C13 O19 H19 109.5 . . ?
C8 O12 C23 111.33(14) . . ?
C1 O27 C15 111.76(14) . . ?
C20 O22 C26 115.38(17) . . ?
C16 O33 H33 109.5 . . ?
O15 C10 C11 122.48(14) . . ?
C9 C10 O15 117.82(15) . . ?
C9 C10 C11 119.67(15) . . ?
O15 C14 H14 106.3 . . ?
O15 C14 C13 114.26(13) . . ?
O15 C14 C15 110.44(14) . . ?
C13 C14 H14 106.3 . . ?
C13 C14 C15 112.65(14) . . ?
C15 C14 H14 106.3 . . ?
C10 C11 C20 109.38(15) . . ?
C10 C11 C12 109.28(13) . . ?
C10 C11 C22 110.01(14) . . ?
C20 C11 C12 111.02(14) . . ?
C20 C11 C22 106.35(13) . . ?
C12 C11 C22 110.76(13) . . ?
O1 C9 C21 114.32(15) . . ?
C10 C9 O1 117.01(15) . . ?
C10 C9 C21 128.58(16) . . ?
O24 C20 O22 122.86(19) . . ?
O24 C20 C11 123.27(17) . . ?
O22 C20 C11 113.82(15) . . ?
C13 C12 C11 107.16(13) . . ?
C13 C12 C5 109.52(14) . . ?
C19 C12 C11 113.16(15) . . ?
C19 C12 C13 109.64(15) . . ?
C19 C12 C5 111.08(15) . . ?
C5 C12 C11 106.13(14) . . ?
O19 C13 C14 107.79(14) . . ?
O19 C13 C12 111.98(15) . . ?
O19 C13 H13 108.8 . . ?
C14 C13 C12 110.56(14) . . ?
C14 C13 H13 108.8 . . ?
C12 C13 H13 108.8 . . ?
O12 C8 C7 109.06(16) . . ?
O13 C8 O12 121.42(17) . . ?
O13 C8 C7 129.43(18) . . ?
C3 C4 C5 119.12(16) . . ?
C3 C4 C25 121.56(16) . . ?
C25 C4 C5 119.31(16) . . ?
O1 C23 O12 106.90(14) . . ?
O1 C23 H23 109.6 . . ?
O1 C23 C22 114.79(14) . . ?
O12 C23 H23 109.6 . . ?
O12 C23 C22 106.30(14) . . ?
C22 C23 H23 109.6 . . ?
H17A C17 H17B 109.5 . . ?
H17A C17 H17C 109.5 . . ?
H17B C17 H17C 109.5 . . ?
C16 C17 H17A 109.5 . . ?
C16 C17 H17B 109.5 . . ?
C16 C17 H17C 109.5 . . ?
C11 C22 H22 108.6 . . ?
C23 C22 C11 110.90(14) . . ?
C23 C22 H22 108.6 . . ?
C23 C22 C7 102.56(14) . . ?
C7 C22 C11 117.22(14) . . ?
C7 C22 H22 108.6 . . ?
C12 C19 H19A 109.5 . . ?
C12 C19 H19B 109.5 . . ?
C12 C19 H19C 109.5 . . ?
H19A C19 H19B 109.5 . . ?
H19A C19 H19C 109.5 . . ?
H19B C19 H19C 109.5 . . ?
H6A C6 H6B 108.1 . . ?
C7 C6 H6A 109.5 . . ?
C7 C6 H6B 109.5 . . ?
C5 C6 H6A 109.5 . . ?
C5 C6 H6B 109.5 . . ?
C5 C6 C7 110.67(14) . . ?
O33 C16 C17 109.62(14) . . ?
O33 C16 C15 105.25(15) . . ?
O33 C16 C18 104.95(16) . . ?
C17 C16 C15 111.36(15) . . ?
C18 C16 C17 110.67(16) . . ?
C18 C16 C15 114.56(14) . . ?
O27 C15 C14 102.20(14) . . ?
O27 C15 C16 105.11(13) . . ?
O27 C15 C3 102.62(13) . . ?
C14 C15 C16 115.52(14) . . ?
C3 C15 C14 115.95(14) . . ?
C3 C15 C16 113.15(15) . . ?
O27 C1 C2 110.33(15) . . ?
O36 C1 O27 120.86(18) . . ?
O36 C1 C2 128.77(19) . . ?
C8 C7 C22 102.50(14) . . ?
C8 C7 C6 109.88(15) . . ?
C8 C7 C24 106.32(14) . . ?
C6 C7 C22 118.05(15) . . ?
C6 C7 C24 110.11(14) . . ?
C24 C7 C22 109.17(15) . . ?
C4 C3 C15 126.19(16) . . ?
C4 C3 C2 126.40(17) . . ?
C2 C3 C15 106.74(15) . . ?
C12 C5 H5 106.2 . . ?
C4 C5 C12 113.30(15) . . ?
C4 C5 C6 114.29(15) . . ?
C4 C5 H5 106.2 . . ?
C6 C5 C12 109.93(15) . . ?
C6 C5 H5 106.2 . . ?
C4 C25 H25A 109.5 . . ?
C4 C25 H25B 109.5 . . ?
C4 C25 H25C 109.5 . . ?
H25A C25 H25B 109.5 . . ?
H25A C25 H25C 109.5 . . ?
H25B C25 H25C 109.5 . . ?
C16 C18 H18A 109.5 . . ?
C16 C18 H18B 109.5 . . ?
C16 C18 H18C 109.5 . . ?
H18A C18 H18B 109.5 . . ?
H18A C18 H18C 109.5 . . ?
H18B C18 H18C 109.5 . . ?
C9 C21 H21A 109.5 . . ?
C9 C21 H21B 109.5 . . ?
C9 C21 H21C 109.5 . . ?
H21A C21 H21B 109.5 . . ?
H21A C21 H21C 109.5 . . ?
H21B C21 H21C 109.5 . . ?
C7 C24 H24A 109.5 . . ?
C7 C24 H24B 109.5 . . ?
C7 C24 H24C 109.5 . . ?
H24A C24 H24B 109.5 . . ?
H24A C24 H24C 109.5 . . ?
H24B C24 H24C 109.5 . . ?
C1 C2 H2A 111.0 . . ?
C1 C2 H2B 111.0 . . ?
C3 C2 C1 103.71(16) . . ?
C3 C2 H2A 111.0 . . ?
C3 C2 H2B 111.0 . . ?
H2A C2 H2B 109.0 . . ?
O22 C26 H26A 109.5 . . ?
O22 C26 H26B 109.5 . . ?
O22 C26 H26C 109.5 . . ?
H26A C26 H26B 109.5 . . ?
H26A C26 H26C 109.5 . . ?
H26B C26 H26C 109.5 . . ?

loop_
_geom_bond_atom_site_label_1
_geom_bond_atom_site_label_2
_geom_bond_distance
_geom_bond_site_symmetry_2
_geom_bond_publ_flag
O15 C10 1.375(2) . ?
O15 C14 1.437(2) . ?
O1 C9 1.409(2) . ?
O1 C23 1.400(2) . ?
O19 H19 0.8200 . ?
O19 C13 1.421(2) . ?
O24 C20 1.214(2) . ?
O12 C8 1.362(2) . ?
O12 C23 1.451(2) . ?
O27 C15 1.472(2) . ?
O27 C1 1.357(2) . ?
O22 C20 1.329(2) . ?
O22 C26 1.440(3) . ?
O33 H33 0.8200 . ?
O33 C16 1.441(2) . ?
O13 C8 1.195(3) . ?
O36 C1 1.204(3) . ?
C10 C11 1.511(2) . ?
C10 C9 1.327(2) . ?
C14 H14 0.9800 . ?
C14 C13 1.526(2) . ?
C14 C15 1.563(3) . ?
C11 C20 1.544(3) . ?
C11 C12 1.568(2) . ?
C11 C22 1.570(2) . ?
C9 C21 1.483(3) . ?
C12 C13 1.544(2) . ?
C12 C19 1.532(2) . ?
C12 C5 1.566(3) . ?
C13 H13 0.9800 . ?
C8 C7 1.516(2) . ?
C4 C3 1.334(3) . ?
C4 C5 1.521(2) . ?
C4 C25 1.514(3) . ?
C23 H23 0.9800 . ?
C23 C22 1.548(2) . ?
C17 H17A 0.9600 . ?
C17 H17B 0.9600 . ?
C17 H17C 0.9600 . ?
C17 C16 1.529(2) . ?
C22 H22 0.9800 . ?
C22 C7 1.550(3) . ?
C19 H19A 0.9600 . ?
C19 H19B 0.9600 . ?
C19 H19C 0.9600 . ?
C6 H6A 0.9700 . ?
C6 H6B 0.9700 . ?
C6 C7 1.528(2) . ?
C6 C5 1.521(2) . ?
C16 C15 1.575(3) . ?
C16 C18 1.522(3) . ?
C15 C3 1.532(2) . ?
C1 C2 1.506(3) . ?
C7 C24 1.541(2) . ?
C3 C2 1.505(3) . ?
C5 H5 0.9800 . ?
C25 H25A 0.9600 . ?
C25 H25B 0.9600 . ?
C25 H25C 0.9600 . ?
C18 H18A 0.9600 . ?
C18 H18B 0.9600 . ?
C18 H18C 0.9600 . ?
C21 H21A 0.9600 . ?
C21 H21B 0.9600 . ?
C21 H21C 0.9600 . ?
C24 H24A 0.9600 . ?
C24 H24B 0.9600 . ?
C24 H24C 0.9600 . ?
C2 H2A 0.9700 . ?
C2 H2B 0.9700 . ?
C26 H26A 0.9600 . ?
C26 H26B 0.9600 . ?
C26 H26C 0.9600 . ?

loop_
_geom_torsion_atom_site_label_1
_geom_torsion_atom_site_label_2
_geom_torsion_atom_site_label_3
_geom_torsion_atom_site_label_4
_geom_torsion
_geom_torsion_site_symmetry_1
_geom_torsion_site_symmetry_2
_geom_torsion_site_symmetry_3
_geom_torsion_site_symmetry_4
_geom_torsion_publ_flag
O15 C10 C11 C20 -103.16(19) . . . . ?
O15 C10 C11 C12 18.6(2) . . . . ?
O15 C10 C11 C22 140.38(17) . . . . ?
O15 C10 C9 O1 178.57(16) . . . . ?
O15 C10 C9 C21 2.1(3) . . . . ?
O15 C14 C13 O19 83.62(17) . . . . ?
O15 C14 C13 C12 -39.1(2) . . . . ?
O15 C14 C15 O27 -138.93(13) . . . . ?
O15 C14 C15 C16 -25.44(19) . . . . ?
O15 C14 C15 C3 110.35(16) . . . . ?
O1 C23 C22 C11 11.2(2) . . . . ?
O1 C23 C22 C7 137.13(15) . . . . ?
O12 C8 C7 C22 27.38(17) . . . . ?
O12 C8 C7 C6 153.69(14) . . . . ?
O12 C8 C7 C24 -87.17(17) . . . . ?
O12 C23 C22 C11 -106.75(16) . . . . ?
O12 C23 C22 C7 19.18(16) . . . . ?
O27 C15 C3 C4 -149.12(19) . . . . ?
O27 C15 C3 C2 21.9(2) . . . . ?
O27 C1 C2 C3 5.1(2) . . . . ?
O33 C16 C15 O27 -59.32(17) . . . . ?
O33 C16 C15 C14 -171.13(14) . . . . ?
O33 C16 C15 C3 51.87(18) . . . . ?
O13 C8 C7 C22 -156.21(19) . . . . ?
O13 C8 C7 C6 -29.9(3) . . . . ?
O13 C8 C7 C24 89.2(2) . . . . ?
O36 C1 C2 C3 -172.5(2) . . . . ?
C10 O15 C14 C13 1.9(2) . . . . ?
C10 O15 C14 C15 -126.30(17) . . . . ?
C10 C11 C20 O24 -174.80(17) . . . . ?
C10 C11 C20 O22 3.0(2) . . . . ?
C10 C11 C12 C13 -53.03(19) . . . . ?
C10 C11 C12 C19 -174.01(16) . . . . ?
C10 C11 C12 C5 63.92(17) . . . . ?
C10 C11 C22 C23 33.1(2) . . . . ?
C10 C11 C22 C7 -84.16(18) . . . . ?
C14 O15 C10 C11 8.5(3) . . . . ?
C14 O15 C10 C9 -169.52(16) . . . . ?
C14 C15 C3 C4 -38.6(3) . . . . ?
C14 C15 C3 C2 132.39(18) . . . . ?
C11 C10 C9 O1 0.5(3) . . . . ?
C11 C10 C9 C21 -176.0(2) . . . . ?
C11 C12 C13 O19 -55.44(18) . . . . ?
C11 C12 C13 C14 64.78(18) . . . . ?
C11 C12 C5 C4 -159.00(14) . . . . ?
C11 C12 C5 C6 71.77(16) . . . . ?
C11 C22 C7 C8 94.62(17) . . . . ?
C11 C22 C7 C6 -26.2(2) . . . . ?
C11 C22 C7 C24 -152.93(15) . . . . ?
C9 O1 C23 O12 63.10(17) . . . . ?
C9 O1 C23 C22 -54.5(2) . . . . ?
C9 C10 C11 C20 74.9(2) . . . . ?
C9 C10 C11 C12 -163.41(17) . . . . ?
C9 C10 C11 C22 -41.6(2) . . . . ?
C20 C11 C12 C13 67.70(17) . . . . ?
C20 C11 C12 C19 -53.28(19) . . . . ?
C20 C11 C12 C5 -175.35(13) . . . . ?
C20 C11 C22 C23 -85.24(18) . . . . ?
C20 C11 C22 C7 157.49(14) . . . . ?
C12 C11 C20 O24 64.5(2) . . . . ?
C12 C11 C20 O22 -117.71(16) . . . . ?
C12 C11 C22 C23 154.03(15) . . . . ?
C12 C11 C22 C7 36.8(2) . . . . ?
C13 C14 C15 O27 91.97(15) . . . . ?
C13 C14 C15 C16 -154.53(14) . . . . ?
C13 C14 C15 C3 -18.7(2) . . . . ?
C13 C12 C5 C4 -43.64(18) . . . . ?
C13 C12 C5 C6 -172.87(14) . . . . ?
C8 O12 C23 O1 -125.75(15) . . . . ?
C8 O12 C23 C22 -2.70(18) . . . . ?
C4 C3 C2 C1 154.1(2) . . . . ?
C23 O1 C9 C10 50.2(2) . . . . ?
C23 O1 C9 C21 -132.88(17) . . . . ?
C23 O12 C8 O13 167.35(16) . . . . ?
C23 O12 C8 C7 -15.89(19) . . . . ?
C23 C22 C7 C8 -27.09(16) . . . . ?
C23 C22 C7 C6 -147.93(15) . . . . ?
C23 C22 C7 C24 85.36(16) . . . . ?
C17 C16 C15 O27 59.38(18) . . . . ?
C17 C16 C15 C14 -52.42(19) . . . . ?
C17 C16 C15 C3 170.58(15) . . . . ?
C22 C11 C20 O24 -56.0(2) . . . . ?
C22 C11 C20 O22 121.72(16) . . . . ?
C22 C11 C12 C13 -174.38(15) . . . . ?
C22 C11 C12 C19 64.64(19) . . . . ?
C22 C11 C12 C5 -57.43(17) . . . . ?
C19 C12 C13 O19 67.73(19) . . . . ?
C19 C12 C13 C14 -172.04(16) . . . . ?
C19 C12 C5 C4 77.62(18) . . . . ?
C19 C12 C5 C6 -51.62(18) . . . . ?
C16 C15 C3 C4 98.2(2) . . . . ?
C16 C15 C3 C2 -90.80(19) . . . . ?
C15 O27 C1 O36 -172.65(19) . . . . ?
C15 O27 C1 C2 9.5(2) . . . . ?
C15 C14 C13 O19 -149.29(14) . . . . ?
C15 C14 C13 C12 88.01(18) . . . . ?
C15 C3 C2 C1 -16.9(2) . . . . ?
C1 O27 C15 C14 -140.02(15) . . . . ?
C1 O27 C15 C16 98.98(17) . . . . ?
C1 O27 C15 C3 -19.6(2) . . . . ?
C7 C6 C5 C12 -60.18(18) . . . . ?
C7 C6 C5 C4 171.13(15) . . . . ?
C3 C4 C5 C12 74.2(2) . . . . ?
C3 C4 C5 C6 -158.78(18) . . . . ?
C5 C12 C13 O19 -170.14(13) . . . . ?
C5 C12 C13 C14 -49.92(18) . . . . ?
C5 C4 C3 C15 -1.2(3) . . . . ?
C5 C4 C3 C2 -170.5(2) . . . . ?
C5 C6 C7 C8 -80.11(19) . . . . ?
C5 C6 C7 C22 36.8(2) . . . . ?
C5 C6 C7 C24 163.10(15) . . . . ?
C25 C4 C3 C15 177.30(19) . . . . ?
C25 C4 C3 C2 8.0(3) . . . . ?
C25 C4 C5 C12 -104.3(2) . . . . ?
C25 C4 C5 C6 22.7(3) . . . . ?
C18 C16 C15 O27 -174.06(15) . . . . ?
C18 C16 C15 C14 74.13(19) . . . . ?
C18 C16 C15 C3 -62.9(2) . . . . ?
C26 O22 C20 O24 -8.0(3) . . . . ?
C26 O22 C20 C11 174.26(18) . . . . ?
